data_7004785
loop_
_publ_author_name
'Hua, Guoxiong'
'Zhang, Qingzhi'
'Li, Yang'
'Slawin, Alexandra M. Z.'
'Woollins, J. Derek'

_publ_section_title
;
 From phenylalkylcyanamides to heterocyclic
 selenazadiphospholaminediselenides and
 carbamidoyl(phenyl)phosphinodiselenoic acids
;
_journal_issue 41
_journal_name_full 'Dalton Transactions'
_journal_page_first 5563
_journal_page_last 5566
_journal_paper_doi 10.1039/b813406p
_journal_year 2008
_chemical_formula_moiety 'C22 H22 N2 P2 Se3'
_chemical_formula_sum 'C22 H22 N2 P2 Se3'
_chemical_formula_weight 613.24
_chemical_name_systematic
;
?
;
_space_group_IT_number 61
_symmetry_cell_setting orthorhombic
_symmetry_space_group_name_Hall '-P 2ac 2ab'
_symmetry_space_group_name_H-M 'P b c a'
_atom_sites_solution_hydrogens geom
_atom_sites_solution_primary direct
_atom_sites_solution_secondary difmap
_audit_creation_method SHELXL-97
_cell_angle_alpha 90.00
_cell_angle_beta 90.00
_cell_angle_gamma 90.00
_cell_formula_units_Z 8
_cell_length_a 18.865(7)
_cell_length_b 10.616(3)
_cell_length_c 23.670(8)
_cell_measurement_reflns_used 8341
_cell_measurement_temperature 93(2)
_cell_measurement_theta_max 27.9926
_cell_measurement_theta_min 2.0313
_cell_volume 4740(3)
_computing_cell_refinement 'CrystalClear (Rigaku Corp., 2004)'
_computing_data_collection 'CrystalClear (Rigaku Corp., 2004)'
_computing_data_reduction 'CrystalClear (Rigaku Corp., 2004)'
_computing_molecular_graphics 'Bruker SHELXTL'
_computing_publication_material 'Bruker SHELXTL'
_computing_structure_refinement 'SHELXL-97 (Sheldrick, 1997)'
_computing_structure_solution 'SHELXS-97 (Sheldrick, 1990)'
_diffrn_ambient_temperature 93(2)
_diffrn_measured_fraction_theta_full 0.992
_diffrn_measured_fraction_theta_max 0.992
_diffrn_measurement_device_type CCD
_diffrn_measurement_method '\w scans'
_diffrn_radiation_monochromator confocal
_diffrn_radiation_source 'rotating anode'
_diffrn_radiation_type MoK\a
_diffrn_radiation_wavelength 0.71073
_diffrn_reflns_av_R_equivalents 0.0869
_diffrn_reflns_av_sigmaI/netI 0.0434
_diffrn_reflns_limit_h_max 22
_diffrn_reflns_limit_h_min -22
_diffrn_reflns_limit_k_max 12
_diffrn_reflns_limit_k_min -12
_diffrn_reflns_limit_l_max 28
_diffrn_reflns_limit_l_min -21
_diffrn_reflns_number 44226
_diffrn_reflns_theta_full 25.00
_diffrn_reflns_theta_max 25.48
_diffrn_reflns_theta_min 3.61
_exptl_absorpt_coefficient_mu 4.802
_exptl_absorpt_correction_T_max 1.0000
_exptl_absorpt_correction_T_min 0.7313
_exptl_absorpt_correction_type multi-scan
_exptl_absorpt_process_details 'Jacobson, R. (1998) Private communication'
_exptl_crystal_colour Colorless
_exptl_crystal_density_diffrn 1.718
_exptl_crystal_density_method 'not measured'
_exptl_crystal_description Prism
_exptl_crystal_F_000 2400
_exptl_crystal_size_max 0.1300
_exptl_crystal_size_mid 0.1000
_exptl_crystal_size_min 0.0500
_refine_diff_density_max 1.412
_refine_diff_density_min -0.535
_refine_diff_density_rms 0.106
_refine_ls_extinction_method none
_refine_ls_goodness_of_fit_ref 1.139
_refine_ls_hydrogen_treatment constr
_refine_ls_matrix_type full
_refine_ls_number_parameters 264
_refine_ls_number_reflns 4367
_refine_ls_number_restraints 0
_refine_ls_restrained_S_all 1.139
_refine_ls_R_factor_all 0.0935
_refine_ls_R_factor_gt 0.0713
_refine_ls_shift/su_max 0.001
_refine_ls_shift/su_mean 0.000
_refine_ls_structure_factor_coef Fsqd
_refine_ls_weighting_details 'calc w=1/[\s^2^(Fo^2^)+(0.1016P)^2^+1.8097P] where P=(Fo^2^+2Fc^2^)/3'
_refine_ls_weighting_scheme calc
_refine_ls_wR_factor_gt 0.1792
_refine_ls_wR_factor_ref 0.1952
_reflns_number_gt 3263
_reflns_number_total 4367
_reflns_threshold_expression >2sigma(I)
_cod_data_source_file b813406p.txt
_cod_data_source_block 1
_cod_depositor_comments
;
The following automatic conversions were performed:
'_symmetry_cell_setting' value 'Orthorhombic' changed to 'orthorhombic'
according to '/home/saulius/struct/CIF-dictionaries/cif_core.dic'
dictionary named 'cif_core.dic' version 2.4.1 from 2010-06-29.

Automatic conversion script
Id: cif_fix_enum 1527 2010-12-29 10:47:43Z saulius 
;
_cod_original_cell_volume 4741(3)
_cod_original_sg_symbol_H-M Pbca
_cod_database_code 7004785

loop_
_symmetry_equiv_pos_as_xyz
'x, y, z'
'-x+1/2, -y, z+1/2'
'-x, y+1/2, -z+1/2'
'x+1/2, -y+1/2, -z'
'-x, -y, -z'
'x-1/2, y, -z-1/2'
'x, -y-1/2, z-1/2'
'-x-1/2, y-1/2, z'

loop_
_atom_site_label
_atom_site_type_symbol
_atom_site_fract_x
_atom_site_fract_y
_atom_site_fract_z
_atom_site_U_iso_or_equiv
_atom_site_adp_type
_atom_site_occupancy
_atom_site_symmetry_multiplicity
_atom_site_calc_flag
_atom_site_refinement_flags
_atom_site_disorder_assembly
_atom_site_disorder_group
Se1 Se 0.43736(4) 0.46751(8) 0.91319(4) 0.0806(3) Uani 1 1 d . . .
P1 P 0.52829(8) 0.57666(16) 0.90617(7) 0.0575(4) Uani 1 1 d . . .
Se2 Se 0.53939(4) 0.74298(6) 0.96281(3) 0.0672(3) Uani 1 1 d . . .
Se3 Se 0.56406(4) 1.03407(8) 0.89048(4) 0.0879(3) Uani 1 1 d . . .
P3 P 0.50375(9) 0.87062(16) 0.89166(7) 0.0582(4) Uani 1 1 d . . .
N4 N 0.5101(3) 0.7806(5) 0.8363(2) 0.0658(14) Uani 1 1 d . . .
C5 C 0.5304(3) 0.6638(6) 0.8369(3) 0.0555(14) Uani 1 1 d . . .
N6 N 0.5459(3) 0.6029(5) 0.7899(2) 0.0610(13) Uani 1 1 d . . .
C7 C 0.5460(4) 0.6713(7) 0.7369(3) 0.076(2) Uani 1 1 d . . .
H7A H 0.5003 0.7165 0.7330 0.091 Uiso 1 1 calc R . .
H7B H 0.5493 0.6102 0.7054 0.091 Uiso 1 1 calc R . .
C8 C 0.6067(6) 0.7667(9) 0.7314(4) 0.104(3) Uani 1 1 d . . .
H8A H 0.6044 0.8052 0.6933 0.124 Uiso 1 1 calc R . .
H8B H 0.5992 0.8347 0.7594 0.124 Uiso 1 1 calc R . .
C9 C 0.6795(4) 0.7138(8) 0.7398(3) 0.083(2) Uani 1 1 d . . .
C10 C 0.7234(7) 0.7634(9) 0.7798(4) 0.106(3) Uani 1 1 d . . .
H10A H 0.7068 0.8302 0.8030 0.127 Uiso 1 1 calc R . .
C11 C 0.7922(7) 0.7184(12) 0.7874(4) 0.111(3) Uani 1 1 d . . .
H11A H 0.8224 0.7540 0.8153 0.134 Uiso 1 1 calc R . .
C12 C 0.8149(6) 0.6221(12) 0.7540(5) 0.116(3) Uani 1 1 d . . .
H12A H 0.8616 0.5899 0.7586 0.139 Uiso 1 1 calc R . .
C13 C 0.7728(7) 0.5736(12) 0.7155(5) 0.131(4) Uani 1 1 d . . .
H13A H 0.7890 0.5057 0.6927 0.157 Uiso 1 1 calc R . .
C14 C 0.7068(6) 0.6197(11) 0.7081(4) 0.108(3) Uani 1 1 d . . .
H14A H 0.6781 0.5842 0.6793 0.129 Uiso 1 1 calc R . .
C15 C 0.5616(4) 0.4699(7) 0.7862(3) 0.076(2) Uani 1 1 d . . .
H15A H 0.6130 0.4573 0.7882 0.113 Uiso 1 1 calc R . .
H15B H 0.5437 0.4366 0.7503 0.113 Uiso 1 1 calc R . .
H15C H 0.5388 0.4256 0.8176 0.113 Uiso 1 1 calc R . .
C16 C 0.6107(3) 0.4935(7) 0.9147(3) 0.0595(15) Uani 1 1 d . . .
C17 C 0.6117(4) 0.3762(7) 0.9379(3) 0.0743(18) Uani 1 1 d . . .
H17A H 0.5687 0.3360 0.9483 0.089 Uiso 1 1 calc R . .
C18 C 0.6758(6) 0.3162(8) 0.9460(4) 0.098(3) Uani 1 1 d . . .
H18A H 0.6770 0.2356 0.9634 0.118 Uiso 1 1 calc R . .
C19 C 0.7376(5) 0.3721(10) 0.9293(4) 0.098(3) Uani 1 1 d . . .
H19A H 0.7815 0.3299 0.9343 0.117 Uiso 1 1 calc R . .
C20 C 0.7357(4) 0.4878(10) 0.9056(4) 0.094(3) Uani 1 1 d . . .
H20A H 0.7784 0.5258 0.8929 0.112 Uiso 1 1 calc R . .
C21 C 0.6730(4) 0.5504(8) 0.8997(3) 0.078(2) Uani 1 1 d . . .
H21A H 0.6726 0.6338 0.8852 0.094 Uiso 1 1 calc R . .
C22 C 0.4108(3) 0.8988(7) 0.9034(3) 0.0671(18) Uani 1 1 d . . .
C23 C 0.3918(5) 1.0014(11) 0.9333(4) 0.104(3) Uani 1 1 d . . .
H23A H 0.4270 1.0591 0.9458 0.125 Uiso 1 1 calc R . .
C24 C 0.3210(6) 1.0226(15) 0.9458(4) 0.145(5) Uani 1 1 d . . .
H24A H 0.3074 1.0951 0.9667 0.174 Uiso 1 1 calc R . .
C25 C 0.2715(5) 0.9394(16) 0.9281(6) 0.142(5) Uani 1 1 d . . .
H25A H 0.2230 0.9532 0.9368 0.170 Uiso 1 1 calc R . .
C26 C 0.2904(5) 0.8381(13) 0.8983(5) 0.124(4) Uani 1 1 d . . .
H26A H 0.2553 0.7808 0.8853 0.149 Uiso 1 1 calc R . .
C27 C 0.3615(4) 0.8161(9) 0.8862(4) 0.096(2) Uani 1 1 d . . .
H27A H 0.3750 0.7428 0.8658 0.116 Uiso 1 1 calc R . .

loop_
_atom_site_aniso_label
_atom_site_aniso_U_11
_atom_site_aniso_U_22
_atom_site_aniso_U_33
_atom_site_aniso_U_23
_atom_site_aniso_U_13
_atom_site_aniso_U_12
Se1 0.0559(5) 0.0898(6) 0.0962(6) 0.0062(4) 0.0023(4) -0.0178(4)
P1 0.0482(9) 0.0585(9) 0.0658(10) 0.0009(8) 0.0020(7) -0.0042(7)
Se2 0.0725(5) 0.0680(5) 0.0611(5) -0.0028(3) -0.0091(3) 0.0054(3)
Se3 0.0728(6) 0.0727(6) 0.1182(8) 0.0089(4) -0.0161(4) -0.0120(4)
P3 0.0521(9) 0.0604(9) 0.0622(10) -0.0021(7) -0.0031(7) 0.0049(8)
N4 0.074(4) 0.062(3) 0.062(3) -0.004(2) -0.005(3) 0.014(3)
C5 0.050(3) 0.065(4) 0.052(4) 0.006(3) -0.006(3) -0.011(3)
N6 0.067(3) 0.056(3) 0.060(3) -0.004(2) -0.007(2) -0.001(3)
C7 0.081(5) 0.086(5) 0.061(4) -0.008(4) -0.013(3) 0.013(4)
C8 0.113(8) 0.100(6) 0.099(7) 0.019(5) 0.014(6) 0.016(6)
C9 0.085(6) 0.099(6) 0.063(5) 0.027(4) 0.017(4) 0.009(5)
C10 0.130(9) 0.096(7) 0.091(7) -0.003(5) 0.003(6) -0.006(6)
C11 0.108(8) 0.128(9) 0.098(8) 0.010(6) -0.010(6) -0.032(7)
C12 0.091(8) 0.127(9) 0.128(9) 0.025(7) -0.007(7) 0.008(6)
C13 0.112(9) 0.132(10) 0.148(10) -0.015(8) 0.002(7) 0.021(8)
C14 0.093(7) 0.128(8) 0.103(7) -0.019(6) -0.013(5) -0.013(6)
C15 0.093(6) 0.060(4) 0.074(5) -0.014(3) 0.008(4) 0.001(4)
C16 0.048(4) 0.067(4) 0.063(4) -0.002(3) 0.004(3) 0.000(3)
C17 0.076(5) 0.065(4) 0.082(5) 0.004(4) 0.009(4) 0.005(4)
C18 0.122(8) 0.079(5) 0.093(6) 0.008(4) -0.003(5) 0.044(6)
C19 0.070(5) 0.116(7) 0.108(7) -0.039(6) -0.023(5) 0.034(5)
C20 0.059(5) 0.095(6) 0.126(7) -0.011(5) -0.007(4) -0.002(5)
C21 0.053(4) 0.082(5) 0.099(6) 0.003(4) -0.003(4) -0.005(4)
C22 0.048(4) 0.090(5) 0.064(4) -0.007(4) -0.008(3) 0.012(4)
C23 0.074(6) 0.143(8) 0.097(6) -0.040(6) -0.010(5) 0.013(5)
C24 0.079(7) 0.262(16) 0.095(7) -0.051(8) 0.000(5) 0.070(9)
C25 0.051(6) 0.225(16) 0.150(11) 0.051(10) 0.013(6) 0.035(8)
C26 0.060(6) 0.166(11) 0.148(10) 0.030(8) -0.020(6) -0.010(7)
C27 0.056(5) 0.101(6) 0.132(7) 0.000(5) -0.012(4) 0.005(4)

loop_
_atom_type_symbol
_atom_type_description
_atom_type_scat_dispersion_real
_atom_type_scat_dispersion_imag
_atom_type_scat_source
C C 0.0033 0.0016 'International Tables Vol C Tables 4.2.6.8 and 6.1.1.4'
H H 0.0000 0.0000 'International Tables Vol C Tables 4.2.6.8 and 6.1.1.4'
N N 0.0061 0.0033 'International Tables Vol C Tables 4.2.6.8 and 6.1.1.4'
P P 0.1023 0.0942 'International Tables Vol C Tables 4.2.6.8 and 6.1.1.4'
Se Se -0.0929 2.2259 'International Tables Vol C Tables 4.2.6.8 and 6.1.1.4'

loop_
_geom_angle_atom_site_label_1
_geom_angle_atom_site_label_2
_geom_angle_atom_site_label_3
_geom_angle
_geom_angle_site_symmetry_1
_geom_angle_site_symmetry_3
_geom_angle_publ_flag
C16 P1 C5 108.7(3) . . ?
C16 P1 Se1 115.5(2) . . ?
C5 P1 Se1 111.16(18) . . ?
C16 P1 Se2 103.9(2) . . ?
C5 P1 Se2 97.6(2) . . ?
Se1 P1 Se2 118.17(8) . . ?
P1 Se2 P3 89.93(7) . . ?
N4 P3 C22 107.1(3) . . ?
N4 P3 Se3 116.1(2) . . ?
C22 P3 Se3 113.4(3) . . ?
N4 P3 Se2 103.0(2) . . ?
C22 P3 Se2 105.9(2) . . ?
Se3 P3 Se2 110.35(8) . . ?
C5 N4 P3 125.1(4) . . ?
N4 C5 N6 121.7(5) . . ?
N4 C5 P1 118.2(5) . . ?
N6 C5 P1 119.9(5) . . ?
C5 N6 C15 125.1(6) . . ?
C5 N6 C7 118.9(6) . . ?
C15 N6 C7 116.0(5) . . ?
N6 C7 C8 113.9(6) . . ?
N6 C7 H7A 108.8 . . ?
C8 C7 H7A 108.8 . . ?
N6 C7 H7B 108.8 . . ?
C8 C7 H7B 108.8 . . ?
H7A C7 H7B 107.7 . . ?
C9 C8 C7 115.2(7) . . ?
C9 C8 H8A 108.5 . . ?
C7 C8 H8A 108.5 . . ?
C9 C8 H8B 108.5 . . ?
C7 C8 H8B 108.5 . . ?
H8A C8 H8B 107.5 . . ?
C14 C9 C10 116.0(9) . . ?
C14 C9 C8 123.6(9) . . ?
C10 C9 C8 120.3(9) . . ?
C9 C10 C11 121.5(10) . . ?
C9 C10 H10A 119.3 . . ?
C11 C10 H10A 119.3 . . ?
C12 C11 C10 118.4(10) . . ?
C12 C11 H11A 120.8 . . ?
C10 C11 H11A 120.8 . . ?
C13 C12 C11 120.4(11) . . ?
C13 C12 H12A 119.8 . . ?
C11 C12 H12A 119.8 . . ?
C12 C13 C14 120.4(12) . . ?
C12 C13 H13A 119.8 . . ?
C14 C13 H13A 119.8 . . ?
C13 C14 C9 123.2(10) . . ?
C13 C14 H14A 118.4 . . ?
C9 C14 H14A 118.4 . . ?
N6 C15 H15A 109.5 . . ?
N6 C15 H15B 109.5 . . ?
H15A C15 H15B 109.5 . . ?
N6 C15 H15C 109.5 . . ?
H15A C15 H15C 109.5 . . ?
H15B C15 H15C 109.5 . . ?
C17 C16 C21 119.7(6) . . ?
C17 C16 P1 120.5(5) . . ?
C21 C16 P1 119.8(5) . . ?
C16 C17 C18 119.4(7) . . ?
C16 C17 H17A 120.3 . . ?
C18 C17 H17A 120.3 . . ?
C19 C18 C17 120.4(8) . . ?
C19 C18 H18A 119.8 . . ?
C17 C18 H18A 119.8 . . ?
C20 C19 C18 119.6(8) . . ?
C20 C19 H19A 120.2 . . ?
C18 C19 H19A 120.2 . . ?
C19 C20 C21 120.5(8) . . ?
C19 C20 H20A 119.8 . . ?
C21 C20 H20A 119.8 . . ?
C20 C21 C16 120.2(8) . . ?
C20 C21 H21A 119.9 . . ?
C16 C21 H21A 119.9 . . ?
C27 C22 C23 120.2(7) . . ?
C27 C22 P3 121.3(6) . . ?
C23 C22 P3 118.3(6) . . ?
C22 C23 C24 120.0(10) . . ?
C22 C23 H23A 120.0 . . ?
C24 C23 H23A 120.0 . . ?
C25 C24 C23 119.5(11) . . ?
C25 C24 H24A 120.2 . . ?
C23 C24 H24A 120.2 . . ?
C26 C25 C24 120.4(10) . . ?
C26 C25 H25A 119.8 . . ?
C24 C25 H25A 119.8 . . ?
C25 C26 C27 120.2(11) . . ?
C25 C26 H26A 119.9 . . ?
C27 C26 H26A 119.9 . . ?
C22 C27 C26 119.7(10) . . ?
C22 C27 H27A 120.1 . . ?
C26 C27 H27A 120.1 . . ?

loop_
_geom_bond_atom_site_label_1
_geom_bond_atom_site_label_2
_geom_bond_distance
_geom_bond_site_symmetry_2
_geom_bond_publ_flag
Se1 P1 2.0768(18) . ?
P1 C16 1.799(7) . ?
P1 C5 1.884(6) . ?
P1 Se2 2.2267(19) . ?
Se2 P3 2.2637(18) . ?
Se3 P3 2.075(2) . ?
P3 N4 1.626(5) . ?
P3 C22 1.800(7) . ?
N4 C5 1.298(8) . ?
C5 N6 1.320(8) . ?
N6 C15 1.445(9) . ?
N6 C7 1.450(8) . ?
C7 C8 1.535(12) . ?
C7 H7A 0.9900 . ?
C7 H7B 0.9900 . ?
C8 C9 1.496(12) . ?
C8 H8A 0.9900 . ?
C8 H8B 0.9900 . ?
C9 C14 1.351(12) . ?
C9 C10 1.366(13) . ?
C10 C11 1.393(16) . ?
C10 H10A 0.9500 . ?
C11 C12 1.362(15) . ?
C11 H11A 0.9500 . ?
C12 C13 1.314(15) . ?
C12 H12A 0.9500 . ?
C13 C14 1.351(14) . ?
C13 H13A 0.9500 . ?
C14 H14A 0.9500 . ?
C15 H15A 0.9800 . ?
C15 H15B 0.9800 . ?
C15 H15C 0.9800 . ?
C16 C17 1.360(9) . ?
C16 C21 1.369(9) . ?
C17 C18 1.380(11) . ?
C17 H17A 0.9500 . ?
C18 C19 1.367(13) . ?
C18 H18A 0.9500 . ?
C19 C20 1.351(13) . ?
C19 H19A 0.9500 . ?
C20 C21 1.365(11) . ?
C20 H20A 0.9500 . ?
C21 H21A 0.9500 . ?
C22 C27 1.343(11) . ?
C22 C23 1.347(11) . ?
C23 C24 1.387(12) . ?
C23 H23A 0.9500 . ?
C24 C25 1.353(17) . ?
C24 H24A 0.9500 . ?
C25 C26 1.335(17) . ?
C25 H25A 0.9500 . ?
C26 C27 1.390(13) . ?
C26 H26A 0.9500 . ?
C27 H27A 0.9500 . ?

loop_
_geom_torsion_atom_site_label_1
_geom_torsion_atom_site_label_2
_geom_torsion_atom_site_label_3
_geom_torsion_atom_site_label_4
_geom_torsion
_geom_torsion_site_symmetry_1
_geom_torsion_site_symmetry_2
_geom_torsion_site_symmetry_3
_geom_torsion_site_symmetry_4
_geom_torsion_publ_flag
C16 P1 Se2 P3 130.8(2) . . . . ?
C5 P1 Se2 P3 19.29(19) . . . . ?
Se1 P1 Se2 P3 -99.71(9) . . . . ?
P1 Se2 P3 N4 -14.3(2) . . . . ?
P1 Se2 P3 C22 98.0(3) . . . . ?
P1 Se2 P3 Se3 -138.94(8) . . . . ?
C22 P3 N4 C5 -110.6(6) . . . . ?
Se3 P3 N4 C5 121.6(5) . . . . ?
Se2 P3 N4 C5 0.8(6) . . . . ?
P3 N4 C5 N6 -168.2(5) . . . . ?
P3 N4 C5 P1 18.0(8) . . . . ?
C16 P1 C5 N4 -133.4(5) . . . . ?
Se1 P1 C5 N4 98.4(5) . . . . ?
Se2 P1 C5 N4 -25.8(5) . . . . ?
C16 P1 C5 N6 52.7(5) . . . . ?
Se1 P1 C5 N6 -75.5(5) . . . . ?
Se2 P1 C5 N6 160.3(4) . . . . ?
N4 C5 N6 C15 -173.2(6) . . . . ?
P1 C5 N6 C15 0.5(8) . . . . ?
N4 C5 N6 C7 5.2(9) . . . . ?
P1 C5 N6 C7 178.9(4) . . . . ?
C5 N6 C7 C8 69.4(8) . . . . ?
C15 N6 C7 C8 -112.1(7) . . . . ?
N6 C7 C8 C9 55.0(10) . . . . ?
C7 C8 C9 C14 58.7(11) . . . . ?
C7 C8 C9 C10 -123.8(9) . . . . ?
C14 C9 C10 C11 -0.4(13) . . . . ?
C8 C9 C10 C11 -178.1(8) . . . . ?
C9 C10 C11 C12 -0.4(15) . . . . ?
C10 C11 C12 C13 0.2(17) . . . . ?
C11 C12 C13 C14 0.8(19) . . . . ?
C12 C13 C14 C9 -1.7(19) . . . . ?
C10 C9 C14 C13 1.5(15) . . . . ?
C8 C9 C14 C13 179.1(10) . . . . ?
C5 P1 C16 C17 -141.3(6) . . . . ?
Se1 P1 C16 C17 -15.6(6) . . . . ?
Se2 P1 C16 C17 115.5(6) . . . . ?
C5 P1 C16 C21 41.1(6) . . . . ?
Se1 P1 C16 C21 166.8(5) . . . . ?
Se2 P1 C16 C21 -62.1(6) . . . . ?
C21 C16 C17 C18 0.1(11) . . . . ?
P1 C16 C17 C18 -177.5(6) . . . . ?
C16 C17 C18 C19 -2.2(12) . . . . ?
C17 C18 C19 C20 1.2(14) . . . . ?
C18 C19 C20 C21 1.9(14) . . . . ?
C19 C20 C21 C16 -4.0(13) . . . . ?
C17 C16 C21 C20 3.0(11) . . . . ?
P1 C16 C21 C20 -179.4(6) . . . . ?
N4 P3 C22 C27 26.6(8) . . . . ?
Se3 P3 C22 C27 156.0(6) . . . . ?
Se2 P3 C22 C27 -82.8(7) . . . . ?
N4 P3 C22 C23 -157.7(7) . . . . ?
Se3 P3 C22 C23 -28.3(8) . . . . ?
Se2 P3 C22 C23 92.8(7) . . . . ?
C27 C22 C23 C24 -0.8(15) . . . . ?
P3 C22 C23 C24 -176.5(9) . . . . ?
C22 C23 C24 C25 0.4(18) . . . . ?
C23 C24 C25 C26 -1(2) . . . . ?
C24 C25 C26 C27 1.2(19) . . . . ?
C23 C22 C27 C26 1.4(14) . . . . ?
P3 C22 C27 C26 177.0(7) . . . . ?
C25 C26 C27 C22 -1.6(16) . . . . ?
